data_4083318
loop_
_publ_author_name
'Wang, Jinjin'
'Liu, Rui'
'Ruan, Wenqing'
'Li, Yan'
'Mondal, Kartik Chandra'
'Roesky, Herbert W.'
'Zhu, Hongping'

_publ_section_title
;
 N--P Bond Cleavage Induced Ring Formation of Cyclosilazanes from
 Reactions of Aryl(phosphanyl)aminotrichlorosilanes with Lithium Alkynyls
;
_journal_issue 11
_journal_name_full Organometallics
_journal_page_first 2696
_journal_paper_doi 10.1021/om401095n
_journal_volume 33
_journal_year 2014
_chemical_formula_sum 'C24 H34 Cl4 N2 Si2'
_chemical_formula_weight 548.51
_chemical_name_systematic
; 
 ? 
;
_space_group_IT_number 14
_symmetry_cell_setting monoclinic
_symmetry_space_group_name_Hall '-P 2yn'
_symmetry_space_group_name_H-M 'P 1 21/n 1'
_atom_sites_solution_hydrogens geom
_atom_sites_solution_primary direct
_atom_sites_solution_secondary difmap
_audit_creation_method SHELXL-97
_cell_angle_alpha 90.00
_cell_angle_beta 96.074(2)
_cell_angle_gamma 90.00
_cell_formula_units_Z 2
_cell_length_a 9.7248(2)
_cell_length_b 11.3667(3)
_cell_length_c 13.0557(4)
_cell_measurement_reflns_used 4378
_cell_measurement_temperature 173(2)
_cell_measurement_theta_max 28.6599
_cell_measurement_theta_min 3.0617
_cell_volume 1435.06(7)
_computing_cell_refinement 'rapid auto (rigaku 2004)'
_computing_data_collection 'rapid auto (rigaku 2004)'
_computing_data_reduction 'rapid auto (rigaku 2004)'
_computing_molecular_graphics 'Bruker SHELXTL'
_computing_publication_material 'Bruker SHELXTL'
_computing_structure_refinement 'SHELXL-97 (Sheldrick, 1997)'
_computing_structure_solution 'SHELXS-97 (Sheldrick, 1990)'
_diffrn_ambient_temperature 173(2)
_diffrn_measured_fraction_theta_full 0.998
_diffrn_measured_fraction_theta_max 0.998
_diffrn_measurement_device_type 'rigaku raxis rapid IP area detector'
_diffrn_measurement_method 'omega scans'
_diffrn_radiation_monochromator graphite
_diffrn_radiation_source 'rotating anode'
_diffrn_radiation_type MoK\a
_diffrn_radiation_wavelength 0.71073
_diffrn_reflns_av_R_equivalents 0.0169
_diffrn_reflns_av_sigmaI/netI 0.0240
_diffrn_reflns_limit_h_max 10
_diffrn_reflns_limit_h_min -11
_diffrn_reflns_limit_k_max 13
_diffrn_reflns_limit_k_min -12
_diffrn_reflns_limit_l_max 11
_diffrn_reflns_limit_l_min -16
_diffrn_reflns_number 6064
_diffrn_reflns_theta_full 26.00
_diffrn_reflns_theta_max 26.00
_diffrn_reflns_theta_min 3.07
_exptl_absorpt_coefficient_mu 0.511
_exptl_absorpt_correction_T_max 0.9047
_exptl_absorpt_correction_T_min 0.8216
_exptl_absorpt_correction_type 'empirical absorption correction'
_exptl_absorpt_process_details 'ABSCOR by T.Higashi 8 March, 1995'
_exptl_crystal_colour colorless
_exptl_crystal_density_diffrn 1.269
_exptl_crystal_density_meas ?
_exptl_crystal_density_method 'not measured'
_exptl_crystal_description block
_exptl_crystal_F_000 576
_exptl_crystal_size_max 0.40
_exptl_crystal_size_mid 0.20
_exptl_crystal_size_min 0.20
_refine_diff_density_max 0.354
_refine_diff_density_min -0.178
_refine_diff_density_rms 0.046
_refine_ls_extinction_method none
_refine_ls_goodness_of_fit_ref 1.054
_refine_ls_hydrogen_treatment 'refined in a riding mode to the carrier atom'
_refine_ls_matrix_type full
_refine_ls_number_parameters 149
_refine_ls_number_reflns 2812
_refine_ls_number_restraints 0
_refine_ls_restrained_S_all 1.054
_refine_ls_R_factor_all 0.0352
_refine_ls_R_factor_gt 0.0296
_refine_ls_shift/su_max 0.000
_refine_ls_shift/su_mean 0.000
_refine_ls_structure_factor_coef Fsqd
_refine_ls_weighting_details 'calc w=1/[\s^2^(Fo^2^)+(0.0397P)^2^+0.3780P] where P=(Fo^2^+2Fc^2^)/3'
_refine_ls_weighting_scheme calc
_refine_ls_wR_factor_gt 0.0754
_refine_ls_wR_factor_ref 0.0778
_reflns_number_gt 2514
_reflns_number_total 2812
_reflns_threshold_expression >2sigma(I)
_cod_data_source_file om401095n_si_002.cif
_cod_data_source_block compound_(2,6-iPr2C6H3NSiCl2)2_B
_cod_depositor_comments
;
The following automatic conversions were performed:

'_symmetry_cell_setting' value 'Monoclinic' changed to 'monoclinic'
according to
/usr/data/users/saulius/crontab/automatic-downloads/rss-feeds/ACS/lib/dictionaries/cif_core.dic
dictionary named 'cif_core.dic' version 2.4.2 from 2011-04-26.

Automatic conversion script
Id: cif_fix_values 2281 2013-09-26 08:29:07Z andrius 

 Adding full bibliography for 4083311--4083318.cif.

The following automatic conversions were performed:

'_exptl_crystal_density_meas' value 'not measured' was changed to '?'
- the value is perceived as not measured.

Automatic conversion script
Id: cif_fix_values 3008 2015-01-20 13:52:24Z robertas 
;
_cod_original_sg_symbol_H-M P2(1)/n
_cod_database_code 4083318

loop_
_symmetry_equiv_pos_as_xyz
'x, y, z'
'-x+1/2, y+1/2, -z+1/2'
'-x, -y, -z'
'x-1/2, -y-1/2, z-1/2'

loop_
_atom_site_label
_atom_site_type_symbol
_atom_site_fract_x
_atom_site_fract_y
_atom_site_fract_z
_atom_site_U_iso_or_equiv
_atom_site_adp_type
_atom_site_occupancy
_atom_site_symmetry_multiplicity
_atom_site_calc_flag
_atom_site_refinement_flags
Si1 Si 0.07623(4) 0.58346(4) 0.48508(3) 0.01864(12) Uani 1 1 d .
Cl1 Cl 0.02023(5) 0.74894(3) 0.44102(3) 0.03407(13) Uani 1 1 d .
Cl2 Cl 0.28535(4) 0.58524(4) 0.49939(3) 0.03176(12) Uani 1 1 d .
N1 N -0.00115(12) 0.47157(11) 0.41212(8) 0.0176(3) Uani 1 1 d .
C1 C -0.00137(14) 0.43601(13) 0.30631(10) 0.0198(3) Uani 1 1 d .
C2 C -0.10342(15) 0.48051(14) 0.23228(11) 0.0249(3) Uani 1 1 d .
C3 C -0.1007(2) 0.44483(19) 0.13067(13) 0.0435(5) Uani 1 1 d .
H3A H -0.1690 0.4737 0.0794 0.052 Uiso 1 1 calc R
C4 C -0.0016(2) 0.3688(2) 0.10278(14) 0.0579(6) Uani 1 1 d .
H4A H -0.0013 0.3461 0.0328 0.069 Uiso 1 1 calc R
C5 C 0.0975(2) 0.3254(2) 0.17647(13) 0.0460(5) Uani 1 1 d .
H5A H 0.1656 0.2726 0.1565 0.055 Uiso 1 1 calc R
C6 C 0.09972(15) 0.35737(15) 0.27918(11) 0.0268(3) Uani 1 1 d .
C7 C -0.21557(15) 0.56484(14) 0.25776(12) 0.0256(3) Uani 1 1 d .
H7A H -0.2007 0.5823 0.3332 0.031 Uiso 1 1 calc R
C8 C -0.35962(17) 0.51175(17) 0.23436(15) 0.0402(4) Uani 1 1 d .
H8A H -0.3641 0.4368 0.2710 0.060 Uiso 1 1 calc R
H8B H -0.3787 0.4982 0.1601 0.060 Uiso 1 1 calc R
H8C H -0.4286 0.5661 0.2570 0.060 Uiso 1 1 calc R
C9 C -0.20856(19) 0.68093(16) 0.19959(15) 0.0421(5) Uani 1 1 d .
H9A H -0.1154 0.7141 0.2129 0.063 Uiso 1 1 calc R
H9B H -0.2759 0.7363 0.2230 0.063 Uiso 1 1 calc R
H9C H -0.2299 0.6668 0.1256 0.063 Uiso 1 1 calc R
C10 C 0.21346(15) 0.30740(15) 0.35537(12) 0.0278(4) Uani 1 1 d .
H10A H 0.1980 0.3363 0.4256 0.033 Uiso 1 1 calc R
C11 C 0.2109(2) 0.17329(17) 0.35752(15) 0.0469(5) Uani 1 1 d .
H11A H 0.1205 0.1464 0.3750 0.070 Uiso 1 1 calc R
H11B H 0.2835 0.1446 0.4093 0.070 Uiso 1 1 calc R
H11C H 0.2270 0.1427 0.2896 0.070 Uiso 1 1 calc R
C12 C 0.35478(17) 0.35208(19) 0.33093(15) 0.0429(5) Uani 1 1 d .
H12A H 0.3534 0.4382 0.3273 0.064 Uiso 1 1 calc R
H12B H 0.3755 0.3199 0.2646 0.064 Uiso 1 1 calc R
H12C H 0.4260 0.3267 0.3852 0.064 Uiso 1 1 calc R

loop_
_atom_site_aniso_label
_atom_site_aniso_U_11
_atom_site_aniso_U_22
_atom_site_aniso_U_33
_atom_site_aniso_U_23
_atom_site_aniso_U_13
_atom_site_aniso_U_12
Si1 0.0205(2) 0.0189(2) 0.0169(2) -0.00047(15) 0.00382(15) -0.00463(16)
Cl1 0.0472(3) 0.0200(2) 0.0351(2) 0.00557(16) 0.00475(17) -0.00294(17)
Cl2 0.02140(19) 0.0393(3) 0.0353(2) -0.00349(17) 0.00658(15) -0.01056(16)
N1 0.0187(6) 0.0190(6) 0.0154(6) -0.0009(5) 0.0032(4) -0.0026(5)
C1 0.0206(7) 0.0229(8) 0.0159(7) -0.0023(6) 0.0025(5) -0.0018(6)
C2 0.0256(8) 0.0278(8) 0.0207(7) 0.0008(6) 0.0002(6) 0.0004(7)
C3 0.0443(11) 0.0616(13) 0.0219(9) -0.0030(8) -0.0086(7) 0.0163(10)
C4 0.0645(14) 0.0889(18) 0.0184(9) -0.0173(10) -0.0041(8) 0.0276(13)
C5 0.0438(10) 0.0649(14) 0.0288(9) -0.0160(9) 0.0021(7) 0.0229(10)
C6 0.0247(8) 0.0345(9) 0.0210(7) -0.0040(7) 0.0015(6) 0.0035(7)
C7 0.0228(8) 0.0238(8) 0.0294(8) 0.0035(6) -0.0014(6) 0.0019(6)
C8 0.0257(8) 0.0353(10) 0.0581(12) 0.0043(9) -0.0026(8) -0.0015(8)
C9 0.0425(10) 0.0291(10) 0.0533(12) 0.0127(9) -0.0013(8) -0.0005(8)
C10 0.0222(7) 0.0337(9) 0.0269(8) -0.0053(7) -0.0006(6) 0.0061(7)
C11 0.0477(11) 0.0365(11) 0.0526(12) -0.0066(9) -0.0130(9) 0.0083(9)
C12 0.0245(8) 0.0611(13) 0.0438(10) -0.0085(9) 0.0070(7) 0.0050(9)

loop_
_atom_type_symbol
_atom_type_description
_atom_type_scat_dispersion_real
_atom_type_scat_dispersion_imag
_atom_type_scat_source
C C 0.0033 0.0016 'International Tables Vol C Tables 4.2.6.8 and 6.1.1.4'
H H 0.0000 0.0000 'International Tables Vol C Tables 4.2.6.8 and 6.1.1.4'
N N 0.0061 0.0033 'International Tables Vol C Tables 4.2.6.8 and 6.1.1.4'
Si Si 0.0817 0.0704 'International Tables Vol C Tables 4.2.6.8 and 6.1.1.4'
Cl Cl 0.1484 0.1585 'International Tables Vol C Tables 4.2.6.8 and 6.1.1.4'

loop_
_geom_angle_atom_site_label_1
_geom_angle_atom_site_label_2
_geom_angle_atom_site_label_3
_geom_angle
_geom_angle_site_symmetry_1
_geom_angle_site_symmetry_3
N1 Si1 N1 88.05(6) 3_566 .
N1 Si1 Cl2 116.05(4) 3_566 .
N1 Si1 Cl2 115.89(5) . .
N1 Si1 Cl1 115.96(5) 3_566 .
N1 Si1 Cl1 116.25(5) . .
Cl2 Si1 Cl1 104.75(2) . .
N1 Si1 Si1 44.06(4) 3_566 3_566
N1 Si1 Si1 43.99(4) . 3_566
Cl2 Si1 Si1 127.52(3) . 3_566
Cl1 Si1 Si1 127.74(3) . 3_566
C1 N1 Si1 133.81(10) . 3_566
C1 N1 Si1 134.23(10) . .
Si1 N1 Si1 91.95(6) 3_566 .
C6 C1 C2 121.28(13) . .
C6 C1 N1 119.46(12) . .
C2 C1 N1 119.25(13) . .
C3 C2 C1 117.93(15) . .
C3 C2 C7 118.74(14) . .
C1 C2 C7 123.33(13) . .
C4 C3 C2 121.45(16) . .
C4 C3 H3A 119.3 . .
C2 C3 H3A 119.3 . .
C3 C4 C5 119.92(16) . .
C3 C4 H4A 120.0 . .
C5 C4 H4A 120.0 . .
C4 C5 C6 121.25(17) . .
C4 C5 H5A 119.4 . .
C6 C5 H5A 119.4 . .
C5 C6 C1 118.15(14) . .
C5 C6 C10 118.12(14) . .
C1 C6 C10 123.72(13) . .
C2 C7 C8 111.88(13) . .
C2 C7 C9 111.49(14) . .
C8 C7 C9 109.29(13) . .
C2 C7 H7A 108.0 . .
C8 C7 H7A 108.0 . .
C9 C7 H7A 108.0 . .
C7 C8 H8A 109.5 . .
C7 C8 H8B 109.5 . .
H8A C8 H8B 109.5 . .
C7 C8 H8C 109.5 . .
H8A C8 H8C 109.5 . .
H8B C8 H8C 109.5 . .
C7 C9 H9A 109.5 . .
C7 C9 H9B 109.5 . .
H9A C9 H9B 109.5 . .
C7 C9 H9C 109.5 . .
H9A C9 H9C 109.5 . .
H9B C9 H9C 109.5 . .
C6 C10 C11 111.96(14) . .
C6 C10 C12 110.33(14) . .
C11 C10 C12 110.64(15) . .
C6 C10 H10A 107.9 . .
C11 C10 H10A 107.9 . .
C12 C10 H10A 107.9 . .
C10 C11 H11A 109.5 . .
C10 C11 H11B 109.5 . .
H11A C11 H11B 109.5 . .
C10 C11 H11C 109.5 . .
H11A C11 H11C 109.5 . .
H11B C11 H11C 109.5 . .
C10 C12 H12A 109.5 . .
C10 C12 H12B 109.5 . .
H12A C12 H12B 109.5 . .
C10 C12 H12C 109.5 . .
H12A C12 H12C 109.5 . .
H12B C12 H12C 109.5 . .

loop_
_geom_bond_atom_site_label_1
_geom_bond_atom_site_label_2
_geom_bond_distance
_geom_bond_site_symmetry_2
Si1 N1 1.7126(11) 3_566
Si1 N1 1.7145(12) .
Si1 Cl2 2.0225(5) .
Si1 Cl1 2.0247(6) .
Si1 Si1 2.4642(8) 3_566
N1 C1 1.4392(17) .
N1 Si1 1.7126(11) 3_566
C1 C6 1.402(2) .
C1 C2 1.404(2) .
C2 C3 1.390(2) .
C2 C7 1.515(2) .
C3 C4 1.372(3) .
C3 H3A 0.9500 .
C4 C5 1.379(3) .
C4 H4A 0.9500 .
C5 C6 1.387(2) .
C5 H5A 0.9500 .
C6 C10 1.518(2) .
C7 C8 1.526(2) .
C7 C9 1.528(2) .
C7 H7A 1.0000 .
C8 H8A 0.9800 .
C8 H8B 0.9800 .
C8 H8C 0.9800 .
C9 H9A 0.9800 .
C9 H9B 0.9800 .
C9 H9C 0.9800 .
C10 C11 1.525(2) .
C10 C12 1.530(2) .
C10 H10A 1.0000 .
C11 H11A 0.9800 .
C11 H11B 0.9800 .
C11 H11C 0.9800 .
C12 H12A 0.9800 .
C12 H12B 0.9800 .
C12 H12C 0.9800 .
